data_7128845
loop_
_publ_author_name
'Weyer, Nadine'
'Heinz, Myron'
'Bruhn, Clemens'
'Holthausen, Max C.'
'Siemeling, Ulrich'

_publ_section_title
;
 Reactivity of an N-heterocyclic silylene with a 1,1'-ferrocenediyl
 backbone towards carbonyl compounds, including carbon suboxide.
;
_journal_issue 74
_journal_name_full 'Chemical communications (Cambridge, England)'
_journal_page_first 9378
_journal_page_last 9381
_journal_paper_doi 10.1039/d1cc03947d
_journal_volume 57
_journal_year 2021
_chemical_formula_moiety 'C73 H84 Fe2 N4 O3 Si2, 1.5(C6 H6)'
_chemical_formula_sum 'C82 H93 Fe2 N4 O3 Si2'
_chemical_formula_weight 1350.48
_space_group_crystal_system monoclinic
_space_group_IT_number 14
_space_group_name_Hall '-P 2ybc'
_space_group_name_H-M_alt 'P 1 21/c 1'
_atom_sites_solution_hydrogens geom
_atom_sites_solution_primary dual
_audit_creation_date 2021-03-04
_audit_creation_method
;
Olex2 1.2
(compiled 2018.05.29 svn.r3508 for OlexSys, GUI svn.r5506)
;
_audit_update_record
;
2021-03-26 deposited with the CCDC.	2021-08-17 downloaded from the CCDC.
;
_cell_angle_alpha 90
_cell_angle_beta 96.132(14)
_cell_angle_gamma 90
_cell_formula_units_Z 4
_cell_length_a 15.180(3)
_cell_length_b 22.128(2)
_cell_length_c 20.694(4)
_cell_measurement_reflns_used 28554
_cell_measurement_temperature 100(2)
_cell_measurement_theta_max 71.47
_cell_measurement_theta_min 2.93
_cell_volume 6911(2)
_computing_molecular_graphics 'Olex2 (Dolomanov et al., 2009)'
_computing_publication_material 'Olex2 (Dolomanov et al., 2009)'
_computing_structure_refinement 'ShelXL (Sheldrick, 2015)'
_computing_structure_solution 'ShelXT (Sheldrick, 2015)'
_diffrn_ambient_temperature 100(2)
_diffrn_detector Pilatus200K
_diffrn_detector_area_resol_mean 5.81
_diffrn_detector_type 'DECTRIS PILATUS 200K'
_diffrn_measured_fraction_theta_full 0.963
_diffrn_measured_fraction_theta_max 0.936
_diffrn_measurement_details
;
 767 frames, detector distance = 40 mm
;
_diffrn_measurement_device 'Eulerian 4-circle diffractometer'
_diffrn_measurement_device_type 'STOE STADIVARI'
_diffrn_measurement_method 'rotation method, \w scans'
_diffrn_radiation_collimation '1.2 mm, 0.6 diameter'
_diffrn_radiation_monochromator 'Graded multilayer mirror'
_diffrn_radiation_polarisn_norm 0
_diffrn_radiation_probe x-ray
_diffrn_radiation_type CuK\a
_diffrn_radiation_wavelength 1.54186
_diffrn_reflns_av_R_equivalents 0.0316
_diffrn_reflns_av_unetI/netI 0.0367
_diffrn_reflns_Laue_measured_fraction_full 0.963
_diffrn_reflns_Laue_measured_fraction_max 0.936
_diffrn_reflns_limit_h_max 18
_diffrn_reflns_limit_h_min -13
_diffrn_reflns_limit_k_max 12
_diffrn_reflns_limit_k_min -26
_diffrn_reflns_limit_l_max 22
_diffrn_reflns_limit_l_min -24
_diffrn_reflns_number 24200
_diffrn_reflns_point_group_measured_fraction_full 0.963
_diffrn_reflns_point_group_measured_fraction_max 0.936
_diffrn_reflns_theta_full 67.686
_diffrn_reflns_theta_max 70.902
_diffrn_reflns_theta_min 2.933
_diffrn_source Cu-Genix
_diffrn_source_current 0.600
_diffrn_source_power 0.030
_diffrn_source_voltage 50
_exptl_absorpt_coefficient_mu 4.108
_exptl_absorpt_correction_T_max 0.6211
_exptl_absorpt_correction_T_min 0.1813
_exptl_absorpt_correction_type multi-scan
_exptl_absorpt_process_details
;
STOE X-Red32, absorption correction by Gaussian integration, analogous to
P. Coppens, "The Evaluation of Absorption and Extinction in Single-Crystal
Structure Analysis", published in: F. R. Ahmed (Editor), "Crystallographic
Computing", Munksgaard, Copenhagen (1970), 255 - 270.
Afterwards scaling of reflection intensities was performed within STOE LANA.
J. Koziskova, F. Hahn, J. Richter, J. Kozisek, "Comparison of different
absorption corrections on the model structure of tetrakis(\m~2~-acetato)-
diaqua-di-copper(II)", Acta Chimica Slovaca, vol. 9, no. 2, 2016, pp. 136 - 140.
;
_exptl_crystal_colour yellow
_exptl_crystal_colour_primary yellow
_exptl_crystal_density_diffrn 1.298
_exptl_crystal_description plate
_exptl_crystal_F_000 2868
_exptl_crystal_size_max 0.33
_exptl_crystal_size_mid 0.187
_exptl_crystal_size_min 0.06
_refine_diff_density_max 1.995
_refine_diff_density_min -0.678
_refine_diff_density_rms 0.086
_refine_ls_extinction_method none
_refine_ls_goodness_of_fit_ref 1.042
_refine_ls_hydrogen_treatment constr
_refine_ls_matrix_type full
_refine_ls_number_parameters 854
_refine_ls_number_reflns 12476
_refine_ls_number_restraints 0
_refine_ls_restrained_S_all 1.042
_refine_ls_R_factor_all 0.0854
_refine_ls_R_factor_gt 0.0641
_refine_ls_shift/su_max 0.001
_refine_ls_shift/su_mean 0.000
_refine_ls_structure_factor_coef Fsqd
_refine_ls_weighting_details 'w=1/[\s^2^(Fo^2^)+(0.0747P)^2^+20.1629P] where P=(Fo^2^+2Fc^2^)/3'
_refine_ls_weighting_scheme calc
_refine_ls_wR_factor_gt 0.1554
_refine_ls_wR_factor_ref 0.1725
_reflns_Friedel_coverage 0.000
_reflns_number_gt 9917
_reflns_number_total 12476
_reflns_threshold_expression 'I > 2\s(I)'
_cod_data_source_file d1cc03947d2.cif
_cod_data_source_block sv0994
_cod_depositor_comments 'Adding full bibliography for 7128840--7128846.cif.'
_cod_original_cell_volume 6911.5(19)
_cod_database_code 7128845
_shelx_shelxl_version_number 2014/7
_shelx_space_group_comment
;
The symmetry employed for this shelxl refinement is uniquely defined
by the following loop, which should always be used as a source of
symmetry information in preference to the above space-group names.
They are only intended as comments.
;
_shelx_estimated_absorpt_t_max 0.791
_shelx_estimated_absorpt_t_min 0.344
_olex2_refinement_description
;
1. Fixed Uiso
 At 1.2 times of:
  All C(H) groups, {H73A,H73B,H73C} of C73, {H72A,H72B,H72C} of C72, {H61A,
  H61B,H61C} of C61, {H69A,H69B,H69C} of C69, {H57A,H57B,H57C} of C57, {H60A,
  H60B,H60C} of C60, {H58A,H58B,H58C} of C58, {H24A,H24B,H24C} of C24, {H23A,
  H23B,H23C} of C23, {H26A,H26B,H26C} of C26, {H27A,H27B,H27C} of C27, {H36A,
  H36B,H36C} of C36, {H35A,H35B,H35C} of C35, {H38A,H38B,H38C} of C38, {H39A,
  H39B,H39C} of C39
 At 1.5 times of:
  {H70A,H70B,H70C} of C70
2.a Ternary CH refined with riding coordinates:
 C22(H22), C25(H25), C34(H34), C37(H37), C56(H56), C59(H59), C68(H68), C71(H71)
2.b Aromatic/amide H refined with riding coordinates:
 C7(H7), C8(H8), C9(H9), C10(H10), C12(H12), C13(H13), C14(H14), C15(H15),
 C18(H18), C19(H19), C20(H20), C30(H30), C31(H31), C32(H32), C41(H41), C42(H42),
  C43(H43), C44(H44), C46(H46), C47(H47), C48(H48), C49(H49), C52(H52),
 C53(H53), C54(H54), C64(H64), C65(H65), C66(H66), C74(H74), C75(H75), C76(H76),
  C77(H77), C78(H78), C79(H79), C80(H80), C81(H81), C82(H82)
2.c Idealised Me refined as rotating group:
 C23(H23A,H23B,H23C), C24(H24A,H24B,H24C), C26(H26A,H26B,H26C), C27(H27A,H27B,
 H27C), C35(H35A,H35B,H35C), C36(H36A,H36B,H36C), C38(H38A,H38B,H38C), C39(H39A,
 H39B,H39C), C57(H57A,H57B,H57C), C58(H58A,H58B,H58C), C60(H60A,H60B,H60C),
 C61(H61A,H61B,H61C), C69(H69A,H69B,H69C), C70(H70A,H70B,H70C), C72(H72A,H72B,
 H72C), C73(H73A,H73B,H73C)
;
_olex2_submission_special_instructions 'No special instructions were received'

loop_
_space_group_symop_operation_xyz
'x, y, z'
'-x, y+1/2, -z+1/2'
'-x, -y, -z'
'x, -y-1/2, z-1/2'

loop_
_atom_site_label
_atom_site_type_symbol
_atom_site_fract_x
_atom_site_fract_y
_atom_site_fract_z
_atom_site_U_iso_or_equiv
_atom_site_adp_type
_atom_site_occupancy
_atom_site_site_symmetry_order
_atom_site_calc_flag
_atom_site_refinement_flags_posn
_atom_site_refinement_flags_adp
_atom_site_refinement_flags_occupancy
_atom_site_disorder_assembly
_atom_site_disorder_group
Fe1 Fe 0.50735(4) 0.53616(3) 0.63052(3) 0.01930(15) Uani 1 1 d . . . . .
Si1 Si 0.37079(7) 0.45009(5) 0.72779(5) 0.0217(2) Uani 1 1 d . . . . .
O1 O 0.1992(2) 0.45787(15) 0.65935(16) 0.0434(8) Uani 1 1 d . . . . .
N1 N 0.4480(2) 0.41660(14) 0.68518(15) 0.0207(7) Uani 1 1 d . . . . .
C1 C 0.2429(3) 0.4367(2) 0.7086(2) 0.0366(11) Uani 1 1 d . . . . .
Fe2 Fe -0.01414(4) 0.28122(3) 0.89651(3) 0.01847(15) Uani 1 1 d . . . . .
Si2 Si 0.13974(7) 0.36566(5) 0.81438(5) 0.0242(2) Uani 1 1 d . . . . .
O2 O 0.37155(18) 0.41349(13) 0.80144(14) 0.0291(6) Uani 1 1 d . . . . .
N2 N 0.3964(2) 0.52499(14) 0.74095(15) 0.0190(6) Uani 1 1 d . . . . .
C2 C 0.2166(3) 0.4062(2) 0.7625(2) 0.0333(10) Uani 1 1 d . . . . .
O3 O 0.3389(3) 0.3247(2) 0.9639(2) 0.0766(14) Uani 1 1 d . . . . .
N3 N 0.1068(2) 0.29371(14) 0.79152(15) 0.0199(6) Uani 1 1 d . . . . .
C3 C 0.2866(3) 0.39484(19) 0.8090(2) 0.0327(10) Uani 1 1 d . . . . .
N4 N 0.0586(2) 0.40224(14) 0.85087(15) 0.0187(6) Uani 1 1 d . . . . .
C4 C 0.2624(3) 0.3631(2) 0.8626(2) 0.0370(11) Uani 1 1 d . . . . .
C5 C 0.3048(3) 0.3433(2) 0.9156(3) 0.0434(12) Uani 1 1 d . . . . .
C6 C 0.5135(3) 0.44878(17) 0.65369(18) 0.0209(8) Uani 1 1 d . . . . .
C7 C 0.5135(3) 0.45544(17) 0.58493(18) 0.0236(8) Uani 1 1 d . . . . .
H7 H 0.4706 0.4391 0.5529 0.028 Uiso 1 1 calc R . . . .
C8 C 0.5875(3) 0.49026(18) 0.57256(19) 0.0264(8) Uani 1 1 d . . . . .
H8 H 0.6027 0.5017 0.5309 0.032 Uiso 1 1 calc R . . . .
C9 C 0.6357(3) 0.50538(18) 0.63349(19) 0.0257(8) Uani 1 1 d . . . . .
H9 H 0.6880 0.5292 0.6396 0.031 Uiso 1 1 calc R . . . .
C10 C 0.5912(2) 0.47844(17) 0.68350(19) 0.0216(8) Uani 1 1 d . . . . .
H10 H 0.6098 0.4799 0.7288 0.026 Uiso 1 1 calc R . . . .
C11 C 0.4165(2) 0.56190(17) 0.68813(18) 0.0202(8) Uani 1 1 d . . . . .
C12 C 0.3767(3) 0.55865(19) 0.62220(19) 0.0251(8) Uani 1 1 d . . . . .
H12 H 0.3283 0.5336 0.6064 0.030 Uiso 1 1 calc R . . . .
C13 C 0.4221(3) 0.59941(19) 0.5850(2) 0.0299(9) Uani 1 1 d . . . . .
H13 H 0.4103 0.6059 0.5395 0.036 Uiso 1 1 calc R . . . .
C14 C 0.4882(3) 0.62898(18) 0.6269(2) 0.0278(9) Uani 1 1 d . . . . .
H14 H 0.5277 0.6591 0.6146 0.033 Uiso 1 1 calc R . . . .
C15 C 0.4853(3) 0.60554(17) 0.69135(18) 0.0225(8) Uani 1 1 d . . . . .
H15 H 0.5225 0.6171 0.7292 0.027 Uiso 1 1 calc R . . . .
C16 C 0.4541(2) 0.35127(17) 0.67543(18) 0.0209(8) Uani 1 1 d . . . . .
C17 C 0.4040(3) 0.32319(18) 0.62271(19) 0.0261(8) Uani 1 1 d . . . . .
C18 C 0.4187(3) 0.2619(2) 0.6122(2) 0.0321(10) Uani 1 1 d . . . . .
H18 H 0.3848 0.2420 0.5772 0.039 Uiso 1 1 calc R . . . .
C19 C 0.4806(3) 0.22981(19) 0.6510(2) 0.0340(10) Uani 1 1 d . . . . .
H19 H 0.4904 0.1884 0.6421 0.041 Uiso 1 1 calc R . . . .
C20 C 0.5289(3) 0.25769(19) 0.7030(2) 0.0318(9) Uani 1 1 d . . . . .
H20 H 0.5718 0.2350 0.7296 0.038 Uiso 1 1 calc R . . . .
C21 C 0.5160(3) 0.31845(18) 0.7171(2) 0.0247(8) Uani 1 1 d . . . . .
C22 C 0.3349(3) 0.3561(2) 0.57678(19) 0.0301(9) Uani 1 1 d . . . . .
H22 H 0.3365 0.4000 0.5886 0.036 Uiso 1 1 calc R . . . .
C23 C 0.3532(4) 0.3504(2) 0.5057(2) 0.0499(14) Uani 1 1 d . . . . .
H23A H 0.3422 0.3087 0.4910 0.060 Uiso 1 1 calc GR . . . .
H23B H 0.4151 0.3610 0.5017 0.060 Uiso 1 1 calc GR . . . .
H23C H 0.3141 0.3778 0.4787 0.060 Uiso 1 1 calc GR . . . .
C24 C 0.2417(3) 0.3318(2) 0.5842(2) 0.0379(11) Uani 1 1 d . . . . .
H24A H 0.1974 0.3578 0.5601 0.045 Uiso 1 1 calc GR . . . .
H24B H 0.2322 0.3315 0.6303 0.045 Uiso 1 1 calc GR . . . .
H24C H 0.2363 0.2906 0.5669 0.045 Uiso 1 1 calc GR . . . .
C25 C 0.5696(3) 0.34621(19) 0.7758(2) 0.0300(9) Uani 1 1 d . . . . .
H25 H 0.5495 0.3890 0.7797 0.036 Uiso 1 1 calc R . . . .
C26 C 0.6692(3) 0.3473(2) 0.7677(3) 0.0440(12) Uani 1 1 d . . . . .
H26A H 0.6788 0.3701 0.7284 0.053 Uiso 1 1 calc GR . . . .
H26B H 0.6907 0.3058 0.7638 0.053 Uiso 1 1 calc GR . . . .
H26C H 0.7015 0.3667 0.8057 0.053 Uiso 1 1 calc GR . . . .
C27 C 0.5541(4) 0.3132(2) 0.8385(2) 0.0443(12) Uani 1 1 d . . . . .
H27A H 0.5720 0.2709 0.8354 0.053 Uiso 1 1 calc GR . . . .
H27B H 0.4911 0.3152 0.8448 0.053 Uiso 1 1 calc GR . . . .
H27C H 0.5892 0.3324 0.8753 0.053 Uiso 1 1 calc GR . . . .
C28 C 0.3842(2) 0.55779(16) 0.79978(18) 0.0190(7) Uani 1 1 d . . . . .
C29 C 0.4455(2) 0.55135(17) 0.85475(18) 0.0210(8) Uani 1 1 d . . . . .
C30 C 0.4332(3) 0.58499(17) 0.91013(19) 0.0239(8) Uani 1 1 d . . . . .
H30 H 0.4741 0.5809 0.9480 0.029 Uiso 1 1 calc R . . . .
C31 C 0.3626(3) 0.62408(18) 0.9107(2) 0.0291(9) Uani 1 1 d . . . . .
H31 H 0.3547 0.6463 0.9490 0.035 Uiso 1 1 calc R . . . .
C32 C 0.3033(3) 0.63093(18) 0.8558(2) 0.0272(9) Uani 1 1 d . . . . .
H32 H 0.2555 0.6586 0.8564 0.033 Uiso 1 1 calc R . . . .
C33 C 0.3122(2) 0.59799(17) 0.79924(19) 0.0216(8) Uani 1 1 d . . . . .
C34 C 0.5276(3) 0.51169(19) 0.85579(19) 0.0262(8) Uani 1 1 d . . . . .
H34 H 0.5223 0.4878 0.8146 0.031 Uiso 1 1 calc R . . . .
C35 C 0.6115(3) 0.5499(2) 0.8573(2) 0.0345(10) Uani 1 1 d . . . . .
H35A H 0.6187 0.5738 0.8974 0.041 Uiso 1 1 calc GR . . . .
H35B H 0.6068 0.5771 0.8197 0.041 Uiso 1 1 calc GR . . . .
H35C H 0.6630 0.5234 0.8558 0.041 Uiso 1 1 calc GR . . . .
C36 C 0.5355(3) 0.4667(2) 0.9125(2) 0.0353(10) Uani 1 1 d . . . . .
H36A H 0.5852 0.4392 0.9083 0.042 Uiso 1 1 calc GR . . . .
H36B H 0.4806 0.4433 0.9117 0.042 Uiso 1 1 calc GR . . . .
H36C H 0.5457 0.4888 0.9536 0.042 Uiso 1 1 calc GR . . . .
C37 C 0.2462(2) 0.60702(18) 0.7395(2) 0.0245(8) Uani 1 1 d . . . . .
H37 H 0.2594 0.5763 0.7064 0.029 Uiso 1 1 calc R . . . .
C38 C 0.1513(3) 0.5965(2) 0.7553(2) 0.0334(10) Uani 1 1 d . . . . .
H38A H 0.1344 0.6286 0.7841 0.040 Uiso 1 1 calc GR . . . .
H38B H 0.1476 0.5573 0.7768 0.040 Uiso 1 1 calc GR . . . .
H38C H 0.1110 0.5968 0.7150 0.040 Uiso 1 1 calc GR . . . .
C39 C 0.2561(3) 0.66948(19) 0.7100(2) 0.0294(9) Uani 1 1 d . . . . .
H39A H 0.3161 0.6739 0.6972 0.035 Uiso 1 1 calc GR . . . .
H39B H 0.2458 0.7005 0.7421 0.035 Uiso 1 1 calc GR . . . .
H39C H 0.2128 0.6742 0.6717 0.035 Uiso 1 1 calc GR . . . .
C40 C 0.0759(2) 0.25427(17) 0.83883(18) 0.0204(8) Uani 1 1 d . . . . .
C41 C -0.0004(3) 0.21673(17) 0.82799(19) 0.0233(8) Uani 1 1 d . . . . .
H41 H -0.0364 0.2117 0.7879 0.028 Uiso 1 1 calc R . . . .
C42 C -0.0133(3) 0.18801(18) 0.8878(2) 0.0283(9) Uani 1 1 d . . . . .
H42 H -0.0596 0.1606 0.8947 0.034 Uiso 1 1 calc R . . . .
C43 C 0.0549(3) 0.20731(19) 0.93530(19) 0.0283(9) Uani 1 1 d . . . . .
H43 H 0.0616 0.1956 0.9797 0.034 Uiso 1 1 calc R . . . .
C44 C 0.1114(3) 0.24712(19) 0.90545(19) 0.0259(8) Uani 1 1 d . . . . .
H44 H 0.1635 0.2657 0.9259 0.031 Uiso 1 1 calc R . . . .
C45 C -0.0091(2) 0.37066(17) 0.88105(18) 0.0199(7) Uani 1 1 d . . . . .
C46 C -0.0900(2) 0.34654(18) 0.8494(2) 0.0237(8) Uani 1 1 d . . . . .
H46 H -0.1090 0.3484 0.8042 0.028 Uiso 1 1 calc R . . . .
C47 C -0.1370(3) 0.31916(18) 0.8980(2) 0.0273(9) Uani 1 1 d . . . . .
H47 H -0.1924 0.2990 0.8905 0.033 Uiso 1 1 calc R . . . .
C48 C -0.0868(3) 0.32719(19) 0.9593(2) 0.0281(9) Uani 1 1 d . . . . .
H48 H -0.1029 0.3138 1.0000 0.034 Uiso 1 1 calc R . . . .
C49 C -0.0083(3) 0.35866(18) 0.94894(19) 0.0249(8) Uani 1 1 d . . . . .
H49 H 0.0374 0.3699 0.9817 0.030 Uiso 1 1 calc R . . . .
C50 C 0.1192(2) 0.26353(17) 0.73087(18) 0.0199(7) Uani 1 1 d . . . . .
C51 C 0.0598(3) 0.27307(18) 0.67548(19) 0.0249(8) Uani 1 1 d . . . . .
C52 C 0.0709(3) 0.23976(19) 0.6201(2) 0.0280(9) Uani 1 1 d . . . . .
H52 H 0.0312 0.2458 0.5820 0.034 Uiso 1 1 calc R . . . .
C53 C 0.1384(3) 0.19789(19) 0.6192(2) 0.0312(9) Uani 1 1 d . . . . .
H53 H 0.1447 0.1755 0.5809 0.037 Uiso 1 1 calc R . . . .
C54 C 0.1968(3) 0.18880(18) 0.6744(2) 0.0277(9) Uani 1 1 d . . . . .
H54 H 0.2431 0.1600 0.6737 0.033 Uiso 1 1 calc R . . . .
C55 C 0.1884(3) 0.22147(17) 0.73114(19) 0.0217(8) Uani 1 1 d . . . . .
C56 C -0.0160(3) 0.3179(2) 0.6742(2) 0.0325(10) Uani 1 1 d . . . . .
H56 H -0.0123 0.3380 0.7177 0.039 Uiso 1 1 calc R . . . .
C57 C -0.0079(3) 0.3670(2) 0.6231(2) 0.0400(11) Uani 1 1 d . . . . .
H57A H -0.0138 0.3488 0.5797 0.048 Uiso 1 1 calc GR . . . .
H57B H 0.0500 0.3867 0.6313 0.048 Uiso 1 1 calc GR . . . .
H57C H -0.0549 0.3971 0.6256 0.048 Uiso 1 1 calc GR . . . .
C58 C -0.1064(3) 0.2854(3) 0.6630(3) 0.0490(14) Uani 1 1 d . . . . .
H58A H -0.1541 0.3147 0.6664 0.059 Uiso 1 1 calc GR . . . .
H58B H -0.1094 0.2539 0.6960 0.059 Uiso 1 1 calc GR . . . .
H58C H -0.1132 0.2670 0.6197 0.059 Uiso 1 1 calc GR . . . .
C59 C 0.2537(3) 0.21109(18) 0.79025(19) 0.0241(8) Uani 1 1 d . . . . .
H59 H 0.2377 0.2389 0.8253 0.029 Uiso 1 1 calc R . . . .
C60 C 0.3471(3) 0.2274(2) 0.7754(2) 0.0381(11) Uani 1 1 d . . . . .
H60A H 0.3473 0.2687 0.7581 0.046 Uiso 1 1 calc GR . . . .
H60B H 0.3662 0.1992 0.7432 0.046 Uiso 1 1 calc GR . . . .
H60C H 0.3879 0.2250 0.8154 0.046 Uiso 1 1 calc GR . . . .
C61 C 0.2495(3) 0.1467(2) 0.8156(2) 0.0356(10) Uani 1 1 d . . . . .
H61A H 0.2629 0.1183 0.7816 0.043 Uiso 1 1 calc GR . . . .
H61B H 0.1899 0.1386 0.8276 0.043 Uiso 1 1 calc GR . . . .
H61C H 0.2929 0.1417 0.8538 0.043 Uiso 1 1 calc GR . . . .
C62 C 0.0552(2) 0.46766(17) 0.86202(18) 0.0194(7) Uani 1 1 d . . . . .
C63 C -0.0084(2) 0.50220(17) 0.82270(18) 0.0209(8) Uani 1 1 d . . . . .
C64 C -0.0155(3) 0.56375(18) 0.8370(2) 0.0253(8) Uani 1 1 d . . . . .
H64 H -0.0588 0.5874 0.8119 0.030 Uiso 1 1 calc R . . . .
C65 C 0.0381(3) 0.59082(19) 0.8862(2) 0.0284(9) Uani 1 1 d . . . . .
H65 H 0.0325 0.6328 0.8944 0.034 Uiso 1 1 calc R . . . .
C66 C 0.1001(3) 0.55682(18) 0.92375(19) 0.0250(8) Uani 1 1 d . . . . .
H66 H 0.1377 0.5760 0.9573 0.030 Uiso 1 1 calc R . . . .
C67 C 0.1089(2) 0.49462(17) 0.91349(18) 0.0212(8) Uani 1 1 d . . . . .
C68 C -0.0683(3) 0.47628(19) 0.7664(2) 0.0283(9) Uani 1 1 d . . . . .
H68 H -0.0532 0.4326 0.7618 0.034 Uiso 1 1 calc R . . . .
C69 C -0.0550(3) 0.5083(2) 0.7027(2) 0.0362(10) Uani 1 1 d . . . . .
H69A H 0.0055 0.5012 0.6920 0.043 Uiso 1 1 calc GR . . . .
H69B H -0.0645 0.5518 0.7075 0.043 Uiso 1 1 calc GR . . . .
H69C H -0.0974 0.4925 0.6677 0.043 Uiso 1 1 calc GR . . . .
C70 C -0.1654(3) 0.4807(2) 0.7804(3) 0.0382(11) Uani 1 1 d . . . . .
H70A H -0.1728 0.4598 0.8212 0.057 Uiso 1 1 calc GR . . . .
H70B H -0.2036 0.4617 0.7449 0.057 Uiso 1 1 calc GR . . . .
H70C H -0.1819 0.5232 0.7840 0.057 Uiso 1 1 calc GR . . . .
C71 C 0.1739(3) 0.46101(18) 0.9612(2) 0.0246(8) Uani 1 1 d . . . . .
H71 H 0.1707 0.4171 0.9498 0.030 Uiso 1 1 calc R . . . .
C72 C 0.2688(3) 0.4826(2) 0.9567(2) 0.0301(9) Uani 1 1 d . . . . .
H72A H 0.2757 0.5238 0.9738 0.036 Uiso 1 1 calc GR . . . .
H72B H 0.2812 0.4820 0.9112 0.036 Uiso 1 1 calc GR . . . .
H72C H 0.3103 0.4556 0.9823 0.036 Uiso 1 1 calc GR . . . .
C73 C 0.1512(3) 0.4682(2) 1.0314(2) 0.0315(9) Uani 1 1 d . . . . .
H73A H 0.0901 0.4550 1.0341 0.038 Uiso 1 1 calc GR . . . .
H73B H 0.1575 0.5107 1.0443 0.038 Uiso 1 1 calc GR . . . .
H73C H 0.1916 0.4434 1.0604 0.038 Uiso 1 1 calc GR . . . .
C74 C 0.2112(4) 0.6376(3) 0.4881(3) 0.0599(16) Uani 1 1 d . . . . .
H74 H 0.1644 0.6127 0.4997 0.072 Uiso 1 1 calc R . . . .
C75 C 0.2604(6) 0.6192(4) 0.4422(4) 0.084(3) Uani 1 1 d . . . . .
H75 H 0.2505 0.5808 0.4224 0.101 Uiso 1 1 calc R . . . .
C76 C 0.3242(6) 0.6559(4) 0.4244(3) 0.075(2) Uani 1 1 d . . . . .
H76 H 0.3573 0.6435 0.3903 0.090 Uiso 1 1 calc R . . . .
C77 C 0.3433(6) 0.7110(4) 0.4541(4) 0.095(3) Uani 1 1 d . . . . .
H77 H 0.3892 0.7361 0.4414 0.114 Uiso 1 1 calc R . . . .
C78 C 0.2924(5) 0.7285(3) 0.5038(4) 0.078(2) Uani 1 1 d . . . . .
H78 H 0.3040 0.7656 0.5263 0.093 Uiso 1 1 calc R . . . .
C79 C 0.2272(4) 0.6920(2) 0.5187(2) 0.0444(12) Uani 1 1 d . . . . .
H79 H 0.1913 0.7040 0.5513 0.053 Uiso 1 1 calc R . . . .
C80 C -0.0406(6) 0.5402(3) 0.5366(3) 0.0704(19) Uani 1 1 d . . . . .
H80 H -0.0684 0.5682 0.5626 0.084 Uiso 1 1 calc R . . . .
C81 C 0.0465(5) 0.5242(3) 0.5548(3) 0.0673(18) Uani 1 1 d . . . . .
H81 H 0.0778 0.5412 0.5927 0.081 Uiso 1 1 calc R . . . .
C82 C 0.0880(7) 0.4830(3) 0.5175(4) 0.094(3) Uani 1 1 d . . . . .
H82 H 0.1478 0.4713 0.5293 0.113 Uiso 1 1 calc R . . . .

loop_
_atom_site_aniso_label
_atom_site_aniso_U_11
_atom_site_aniso_U_22
_atom_site_aniso_U_33
_atom_site_aniso_U_23
_atom_site_aniso_U_13
_atom_site_aniso_U_12
Fe1 0.0247(3) 0.0172(3) 0.0163(3) -0.0008(2) 0.0039(2) -0.0006(2)
Si1 0.0220(5) 0.0180(5) 0.0257(5) -0.0041(4) 0.0056(4) -0.0021(4)
O1 0.053(2) 0.0398(19) 0.0373(18) 0.0036(15) 0.0020(16) -0.0052(16)
N1 0.0248(16) 0.0155(16) 0.0219(16) -0.0031(12) 0.0035(13) -0.0014(12)
C1 0.039(2) 0.025(2) 0.043(3) -0.0158(19) -0.011(2) 0.0089(19)
Fe2 0.0198(3) 0.0185(3) 0.0173(3) 0.0003(2) 0.0027(2) -0.0004(2)
Si2 0.0262(5) 0.0210(5) 0.0267(5) -0.0037(4) 0.0094(4) -0.0038(4)
O2 0.0270(14) 0.0290(16) 0.0318(15) -0.0036(12) 0.0049(12) -0.0042(12)
N2 0.0229(15) 0.0162(15) 0.0182(15) -0.0008(12) 0.0042(12) 0.0003(12)
C2 0.028(2) 0.026(2) 0.045(3) -0.0100(19) 0.0047(19) -0.0017(17)
O3 0.087(3) 0.077(3) 0.062(3) 0.018(2) -0.009(3) -0.007(3)
N3 0.0215(15) 0.0192(16) 0.0201(16) -0.0022(12) 0.0065(12) -0.0033(12)
C3 0.025(2) 0.027(2) 0.047(3) -0.0214(19) 0.0032(19) 0.0006(17)
N4 0.0205(15) 0.0170(16) 0.0191(15) -0.0010(12) 0.0050(12) -0.0020(12)
C4 0.056(3) 0.024(2) 0.034(2) -0.0111(18) 0.019(2) -0.013(2)
C5 0.037(3) 0.045(3) 0.048(3) -0.001(2) 0.002(2) -0.005(2)
C6 0.0252(19) 0.0173(18) 0.0207(18) -0.0001(15) 0.0048(15) -0.0010(15)
C7 0.032(2) 0.021(2) 0.0186(18) -0.0023(15) 0.0054(16) 0.0013(16)
C8 0.037(2) 0.022(2) 0.0218(19) -0.0022(16) 0.0099(17) 0.0007(17)
C9 0.029(2) 0.023(2) 0.027(2) 0.0014(16) 0.0076(16) -0.0004(16)
C10 0.0240(19) 0.0177(18) 0.0234(19) 0.0008(15) 0.0038(15) 0.0019(15)
C11 0.0232(18) 0.0187(19) 0.0195(18) 0.0011(14) 0.0051(15) 0.0026(15)
C12 0.027(2) 0.028(2) 0.0198(19) -0.0022(16) 0.0011(15) 0.0057(16)
C13 0.046(2) 0.026(2) 0.0182(19) 0.0007(16) 0.0014(18) 0.0123(18)
C14 0.044(2) 0.0142(19) 0.026(2) 0.0033(15) 0.0100(18) 0.0018(17)
C15 0.030(2) 0.0191(19) 0.0194(19) -0.0017(15) 0.0045(15) 0.0022(15)
C16 0.0252(18) 0.0172(19) 0.0226(19) -0.0015(15) 0.0122(15) 0.0000(15)
C17 0.034(2) 0.025(2) 0.0212(19) -0.0036(16) 0.0114(16) -0.0059(17)
C18 0.041(2) 0.027(2) 0.031(2) -0.0086(18) 0.0152(19) -0.0096(19)
C19 0.041(2) 0.019(2) 0.046(3) -0.0085(18) 0.022(2) -0.0006(18)
C20 0.028(2) 0.022(2) 0.048(3) 0.0045(19) 0.0139(19) 0.0039(16)
C21 0.0234(19) 0.022(2) 0.031(2) 0.0017(16) 0.0113(16) -0.0005(15)
C22 0.043(2) 0.027(2) 0.0199(19) -0.0007(16) -0.0004(17) -0.0106(18)
C23 0.086(4) 0.042(3) 0.021(2) -0.001(2) 0.004(2) -0.029(3)
C24 0.041(3) 0.033(2) 0.037(2) 0.003(2) -0.008(2) -0.009(2)
C25 0.026(2) 0.023(2) 0.039(2) 0.0045(18) -0.0067(18) -0.0009(16)
C26 0.028(2) 0.029(3) 0.072(4) 0.005(2) -0.005(2) 0.0023(18)
C27 0.057(3) 0.031(3) 0.042(3) 0.006(2) -0.009(2) -0.005(2)
C28 0.0236(18) 0.0140(17) 0.0203(18) -0.0019(14) 0.0065(15) -0.0029(14)
C29 0.0255(19) 0.0184(18) 0.0202(18) 0.0000(15) 0.0075(15) -0.0049(15)
C30 0.034(2) 0.0182(19) 0.0203(19) -0.0004(15) 0.0080(16) -0.0080(16)
C31 0.043(2) 0.022(2) 0.025(2) -0.0058(16) 0.0166(18) -0.0053(17)
C32 0.031(2) 0.021(2) 0.032(2) -0.0018(17) 0.0147(17) 0.0002(16)
C33 0.0245(19) 0.0172(18) 0.0244(19) -0.0001(15) 0.0091(16) -0.0030(15)
C34 0.030(2) 0.030(2) 0.0185(19) -0.0007(16) 0.0009(16) 0.0036(17)
C35 0.027(2) 0.048(3) 0.029(2) 0.005(2) 0.0008(17) 0.0003(19)
C36 0.045(3) 0.032(2) 0.029(2) 0.0040(18) 0.0001(19) 0.004(2)
C37 0.0190(18) 0.023(2) 0.032(2) 0.0016(16) 0.0072(16) 0.0015(15)
C38 0.022(2) 0.032(2) 0.047(3) 0.008(2) 0.0080(19) -0.0011(17)
C39 0.027(2) 0.028(2) 0.034(2) 0.0068(18) 0.0043(17) -0.0015(17)
C40 0.0234(18) 0.0206(19) 0.0175(18) 0.0001(14) 0.0032(14) 0.0040(15)
C41 0.027(2) 0.0202(19) 0.0226(19) -0.0032(15) 0.0046(16) -0.0023(15)
C42 0.041(2) 0.018(2) 0.027(2) 0.0009(16) 0.0105(18) -0.0013(17)
C43 0.039(2) 0.026(2) 0.021(2) 0.0064(16) 0.0079(17) 0.0120(17)
C44 0.0228(19) 0.032(2) 0.0223(19) -0.0007(16) -0.0009(16) 0.0077(16)
C45 0.0196(18) 0.0186(19) 0.0225(18) 0.0014(15) 0.0070(15) 0.0014(14)
C46 0.0194(18) 0.024(2) 0.028(2) 0.0045(16) 0.0031(15) 0.0011(15)
C47 0.0216(19) 0.024(2) 0.037(2) 0.0050(17) 0.0067(17) 0.0012(16)
C48 0.032(2) 0.028(2) 0.026(2) -0.0009(17) 0.0128(17) 0.0011(17)
C49 0.029(2) 0.023(2) 0.024(2) -0.0016(16) 0.0088(16) -0.0014(16)
C50 0.0228(18) 0.0193(18) 0.0185(18) -0.0012(14) 0.0057(14) -0.0062(14)
C51 0.0246(19) 0.027(2) 0.024(2) 0.0039(16) 0.0054(16) -0.0094(16)
C52 0.033(2) 0.028(2) 0.022(2) -0.0011(16) 0.0009(17) -0.0130(17)
C53 0.048(3) 0.022(2) 0.025(2) -0.0069(16) 0.0110(19) -0.0085(18)
C54 0.037(2) 0.019(2) 0.029(2) -0.0004(16) 0.0106(18) 0.0015(17)
C55 0.0251(19) 0.0175(18) 0.0236(19) -0.0007(15) 0.0083(15) -0.0045(15)
C56 0.030(2) 0.044(3) 0.024(2) 0.0047(19) 0.0021(17) 0.0061(19)
C57 0.041(3) 0.035(3) 0.044(3) 0.006(2) 0.003(2) 0.004(2)
C58 0.027(2) 0.076(4) 0.043(3) 0.027(3) 0.000(2) 0.002(2)
C59 0.0244(19) 0.023(2) 0.026(2) -0.0005(16) 0.0060(16) 0.0006(16)
C60 0.026(2) 0.044(3) 0.045(3) 0.007(2) 0.0066(19) 0.0024(19)
C61 0.044(3) 0.031(2) 0.031(2) 0.0040(19) -0.002(2) -0.005(2)
C62 0.0196(17) 0.0173(18) 0.0224(18) -0.0007(14) 0.0070(15) 0.0006(14)
C63 0.0206(18) 0.0217(19) 0.0214(19) 0.0034(15) 0.0068(15) -0.0017(15)
C64 0.0232(19) 0.023(2) 0.031(2) 0.0042(17) 0.0088(16) 0.0026(16)
C65 0.035(2) 0.020(2) 0.033(2) -0.0025(17) 0.0136(18) 0.0015(17)
C66 0.029(2) 0.024(2) 0.0225(19) -0.0041(16) 0.0076(16) -0.0022(16)
C67 0.0211(18) 0.022(2) 0.0210(19) 0.0006(15) 0.0070(15) -0.0032(15)
C68 0.027(2) 0.025(2) 0.032(2) 0.0038(17) -0.0021(17) -0.0008(16)
C69 0.047(3) 0.033(2) 0.027(2) 0.0040(18) -0.002(2) -0.004(2)
C70 0.026(2) 0.036(3) 0.051(3) 0.006(2) -0.005(2) -0.0009(18)
C71 0.0251(19) 0.021(2) 0.028(2) -0.0011(16) 0.0028(16) -0.0041(15)
C72 0.022(2) 0.029(2) 0.038(2) 0.0007(18) 0.0004(17) -0.0045(17)
C73 0.037(2) 0.035(2) 0.023(2) 0.0007(17) 0.0022(18) -0.0079(19)
C74 0.059(4) 0.054(4) 0.062(4) -0.013(3) -0.014(3) 0.020(3)
C75 0.092(6) 0.095(6) 0.058(4) -0.029(4) -0.022(4) 0.049(5)
C76 0.096(5) 0.099(6) 0.033(3) 0.023(3) 0.020(3) 0.073(5)
C77 0.100(6) 0.082(6) 0.116(7) 0.066(5) 0.073(5) 0.035(5)
C78 0.090(5) 0.036(3) 0.119(6) 0.013(3) 0.067(5) 0.012(3)
C79 0.063(3) 0.038(3) 0.036(3) 0.001(2) 0.023(2) 0.007(2)
C80 0.111(6) 0.048(4) 0.052(4) 0.004(3) 0.006(4) -0.007(4)
C81 0.096(5) 0.057(4) 0.047(3) 0.001(3) -0.004(3) -0.002(4)
C82 0.175(9) 0.049(4) 0.057(4) 0.002(3) 0.002(5) -0.014(5)

loop_
_atom_type_symbol
_atom_type_description
_atom_type_scat_dispersion_real
_atom_type_scat_dispersion_imag
_atom_type_scat_source
C C 0.0181 0.0091 'International Tables Vol C Tables 4.2.6.8 and 6.1.1.4'
H H 0.0000 0.0000 'International Tables Vol C Tables 4.2.6.8 and 6.1.1.4'
Fe Fe -1.1336 3.1974 'International Tables Vol C Tables 4.2.6.8 and 6.1.1.4'
N N 0.0311 0.0180 'International Tables Vol C Tables 4.2.6.8 and 6.1.1.4'
O O 0.0492 0.0322 'International Tables Vol C Tables 4.2.6.8 and 6.1.1.4'
Si Si 0.2541 0.3302 'International Tables Vol C Tables 4.2.6.8 and 6.1.1.4'

loop_
_geom_angle_atom_site_label_1
_geom_angle_atom_site_label_2
_geom_angle_atom_site_label_3
_geom_angle
_geom_angle_site_symmetry_1
_geom_angle_site_symmetry_3
_geom_angle_publ_flag
C6 Fe1 C7 41.69(15) . . ?
C6 Fe1 C8 69.31(16) . . ?
C6 Fe1 C9 69.60(16) . . ?
C6 Fe1 C10 41.54(15) . . ?
C6 Fe1 C11 98.68(15) . . ?
C6 Fe1 C12 106.17(16) . . ?
C6 Fe1 C13 141.20(17) . . ?
C6 Fe1 C14 166.54(16) . . ?
C6 Fe1 C15 126.15(16) . . ?
C7 Fe1 C8 40.25(16) . . ?
C7 Fe1 C9 68.41(16) . . ?
C7 Fe1 C10 68.97(16) . . ?
C7 Fe1 C12 105.61(17) . . ?
C7 Fe1 C13 116.29(16) . . ?
C7 Fe1 C14 150.34(16) . . ?
C7 Fe1 C15 166.24(16) . . ?
C8 Fe1 C14 123.71(16) . . ?
C9 Fe1 C8 40.54(16) . . ?
C9 Fe1 C13 141.55(17) . . ?
C9 Fe1 C14 117.19(17) . . ?
C10 Fe1 C8 68.38(16) . . ?
C10 Fe1 C9 40.73(15) . . ?
C10 Fe1 C13 174.45(16) . . ?
C10 Fe1 C14 135.77(17) . . ?
C11 Fe1 C7 126.70(16) . . ?
C11 Fe1 C8 166.72(16) . . ?
C11 Fe1 C9 141.92(16) . . ?
C11 Fe1 C10 106.76(15) . . ?
C11 Fe1 C12 41.64(15) . . ?
C11 Fe1 C13 68.92(16) . . ?
C11 Fe1 C14 68.69(16) . . ?
C11 Fe1 C15 41.14(15) . . ?
C12 Fe1 C8 134.50(16) . . ?
C12 Fe1 C9 174.01(17) . . ?
C12 Fe1 C10 138.23(16) . . ?
C12 Fe1 C13 40.31(17) . . ?
C12 Fe1 C14 67.88(17) . . ?
C12 Fe1 C15 69.17(16) . . ?
C13 Fe1 C8 116.62(16) . . ?
C13 Fe1 C14 39.98(17) . . ?
C15 Fe1 C8 151.21(16) . . ?
C15 Fe1 C9 116.67(16) . . ?
C15 Fe1 C10 105.94(16) . . ?
C15 Fe1 C13 68.54(16) . . ?
C15 Fe1 C14 40.87(15) . . ?
N1 Si1 C1 123.22(17) . . ?
N1 Si1 O2 108.19(15) . . ?
N1 Si1 N2 110.15(16) . . ?
O2 Si1 C1 91.23(19) . . ?
N2 Si1 C1 112.33(17) . . ?
N2 Si1 O2 109.45(15) . . ?
C6 N1 Si1 124.5(3) . . ?
C6 N1 C16 111.7(3) . . ?
C16 N1 Si1 123.8(2) . . ?
O1 C1 Si1 122.6(4) . . ?
O1 C1 C2 131.3(5) . . ?
C2 C1 Si1 105.8(3) . . ?
C40 Fe2 C41 41.28(15) . . ?
C40 Fe2 C42 68.90(16) . . ?
C40 Fe2 C43 69.13(15) . . ?
C40 Fe2 C44 41.58(15) . . ?
C40 Fe2 C45 99.13(15) . . ?
C40 Fe2 C46 108.33(16) . . ?
C40 Fe2 C47 144.36(16) . . ?
C40 Fe2 C48 165.88(17) . . ?
C40 Fe2 C49 125.35(16) . . ?
C41 Fe2 C42 40.54(15) . . ?
C41 Fe2 C43 68.24(16) . . ?
C41 Fe2 C44 68.89(16) . . ?
C41 Fe2 C47 117.28(17) . . ?
C41 Fe2 C48 152.37(17) . . ?
C43 Fe2 C42 40.07(17) . . ?
C43 Fe2 C48 115.53(17) . . ?
C44 Fe2 C42 67.96(17) . . ?
C44 Fe2 C43 40.44(17) . . ?
C44 Fe2 C47 173.53(17) . . ?
C44 Fe2 C48 133.10(17) . . ?
C45 Fe2 C41 124.81(15) . . ?
C45 Fe2 C42 165.35(16) . . ?
C45 Fe2 C43 144.97(17) . . ?
C45 Fe2 C44 109.14(16) . . ?
C45 Fe2 C46 41.53(15) . . ?
C45 Fe2 C47 69.42(15) . . ?
C45 Fe2 C48 69.25(16) . . ?
C45 Fe2 C49 41.50(15) . . ?
C46 Fe2 C41 105.03(16) . . ?
C46 Fe2 C42 132.52(17) . . ?
C46 Fe2 C43 172.48(17) . . ?
C46 Fe2 C44 141.54(16) . . ?
C46 Fe2 C47 40.97(16) . . ?
C46 Fe2 C48 68.72(16) . . ?
C47 Fe2 C42 115.09(17) . . ?
C47 Fe2 C43 138.28(17) . . ?
C47 Fe2 C48 40.44(17) . . ?
C48 Fe2 C42 123.74(17) . . ?
C49 Fe2 C41 164.44(16) . . ?
C49 Fe2 C42 152.75(16) . . ?
C49 Fe2 C43 118.16(17) . . ?
C49 Fe2 C44 106.11(17) . . ?
C49 Fe2 C46 69.22(17) . . ?
C49 Fe2 C47 68.48(17) . . ?
C49 Fe2 C48 40.54(16) . . ?
C2 Si2 C3 36.18(19) . . ?
C2 Si2 C4 72.68(19) . . ?
N3 Si2 C2 117.44(17) . . ?
N3 Si2 C3 119.58(15) . . ?
N3 Si2 C4 109.61(17) . . ?
N4 Si2 C2 122.76(18) . . ?
N4 Si2 N3 110.91(15) . . ?
N4 Si2 C3 128.67(15) . . ?
N4 Si2 C4 117.61(17) . . ?
C4 Si2 C3 36.50(18) . . ?
C3 O2 Si1 108.8(3) . . ?
C11 N2 Si1 119.7(2) . . ?
C11 N2 C28 114.6(3) . . ?
C28 N2 Si1 124.8(2) . . ?
C1 C2 Si2 158.0(4) . . ?
C3 C2 C1 112.3(4) . . ?
C3 C2 Si2 89.6(3) . . ?
C40 N3 Si2 119.0(2) . . ?
C40 N3 C50 113.2(3) . . ?
C50 N3 Si2 127.1(2) . . ?
O2 C3 Si2 176.0(4) . . ?
O2 C3 C2 121.8(4) . . ?
O2 C3 C4 124.7(4) . . ?
C2 C3 Si2 54.2(2) . . ?
C2 C3 C4 113.4(4) . . ?
C4 C3 Si2 59.2(3) . . ?
C45 N4 Si2 122.8(2) . . ?
C45 N4 C62 111.8(3) . . ?
C62 N4 Si2 125.0(2) . . ?
C3 C4 Si2 84.3(3) . . ?
C5 C4 Si2 141.5(4) . . ?
C5 C4 C3 134.3(5) . . ?
O3 C5 C4 176.7(6) . . ?
N1 C6 Fe1 125.0(3) . . ?
C7 C6 Fe1 70.5(2) . . ?
C7 C6 N1 125.2(3) . . ?
C10 C6 Fe1 71.0(2) . . ?
C10 C6 N1 127.7(3) . . ?
C10 C6 C7 107.1(3) . . ?
Fe1 C7 H7 126.8 . . ?
C6 C7 Fe1 67.8(2) . . ?
C6 C7 H7 125.6 . . ?
C8 C7 Fe1 71.3(2) . . ?
C8 C7 C6 108.7(3) . . ?
C8 C7 H7 125.6 . . ?
Fe1 C8 H8 127.7 . . ?
C7 C8 Fe1 68.4(2) . . ?
C7 C8 H8 125.9 . . ?
C7 C8 C9 108.1(3) . . ?
C9 C8 Fe1 69.5(2) . . ?
C9 C8 H8 125.9 . . ?
Fe1 C9 H9 126.6 . . ?
C8 C9 Fe1 70.0(2) . . ?
C8 C9 H9 126.1 . . ?
C10 C9 Fe1 68.9(2) . . ?
C10 C9 C8 107.8(4) . . ?
C10 C9 H9 126.1 . . ?
Fe1 C10 H10 127.7 . . ?
C6 C10 Fe1 67.5(2) . . ?
C6 C10 H10 125.9 . . ?
C9 C10 Fe1 70.4(2) . . ?
C9 C10 C6 108.1(3) . . ?
C9 C10 H10 125.9 . . ?
N2 C11 Fe1 120.9(3) . . ?
N2 C11 C12 126.7(3) . . ?
C12 C11 Fe1 70.5(2) . . ?
C15 C11 Fe1 70.8(2) . . ?
C15 C11 N2 124.9(3) . . ?
C15 C11 C12 108.2(3) . . ?
Fe1 C12 H12 126.6 . . ?
C11 C12 Fe1 67.9(2) . . ?
C11 C12 H12 126.1 . . ?
C13 C12 Fe1 71.0(2) . . ?
C13 C12 C11 107.8(4) . . ?
C13 C12 H12 126.1 . . ?
Fe1 C13 H13 126.7 . . ?
C12 C13 Fe1 68.7(2) . . ?
C12 C13 H13 125.8 . . ?
C12 C13 C14 108.5(4) . . ?
C14 C13 Fe1 70.4(2) . . ?
C14 C13 H13 125.8 . . ?
Fe1 C14 H14 127.9 . . ?
C13 C14 Fe1 69.6(2) . . ?
C13 C14 H14 125.9 . . ?
C13 C14 C15 108.2(4) . . ?
C15 C14 Fe1 68.1(2) . . ?
C15 C14 H14 125.9 . . ?
Fe1 C15 H15 126.2 . . ?
C11 C15 Fe1 68.0(2) . . ?
C11 C15 C14 107.3(3) . . ?
C11 C15 H15 126.3 . . ?
C14 C15 Fe1 71.0(2) . . ?
C14 C15 H15 126.3 . . ?
C17 C16 N1 120.4(3) . . ?
C17 C16 C21 121.2(4) . . ?
C21 C16 N1 118.3(3) . . ?
C16 C17 C22 123.5(4) . . ?
C18 C17 C16 118.0(4) . . ?
C18 C17 C22 118.6(4) . . ?
C17 C18 H18 119.2 . . ?
C19 C18 C17 121.6(4) . . ?
C19 C18 H18 119.2 . . ?
C18 C19 H19 120.0 . . ?
C18 C19 C20 120.0(4) . . ?
C20 C19 H19 120.0 . . ?
C19 C20 H20 119.4 . . ?
C19 C20 C21 121.3(4) . . ?
C21 C20 H20 119.4 . . ?
C16 C21 C25 123.2(4) . . ?
C20 C21 C16 118.0(4) . . ?
C20 C21 C25 118.9(4) . . ?
C17 C22 H22 108.3 . . ?
C17 C22 C23 112.1(4) . . ?
C17 C22 C24 110.5(3) . . ?
C23 C22 H22 108.3 . . ?
C23 C22 C24 109.3(4) . . ?
C24 C22 H22 108.3 . . ?
C22 C23 H23A 109.5 . . ?
C22 C23 H23B 109.5 . . ?
C22 C23 H23C 109.5 . . ?
H23A C23 H23B 109.5 . . ?
H23A C23 H23C 109.5 . . ?
H23B C23 H23C 109.5 . . ?
C22 C24 H24A 109.5 . . ?
C22 C24 H24B 109.5 . . ?
C22 C24 H24C 109.5 . . ?
H24A C24 H24B 109.5 . . ?
H24A C24 H24C 109.5 . . ?
H24B C24 H24C 109.5 . . ?
C21 C25 H25 107.8 . . ?
C21 C25 C26 111.6(4) . . ?
C21 C25 C27 111.6(4) . . ?
C26 C25 H25 107.8 . . ?
C27 C25 H25 107.8 . . ?
C27 C25 C26 110.0(4) . . ?
C25 C26 H26A 109.5 . . ?
C25 C26 H26B 109.5 . . ?
C25 C26 H26C 109.5 . . ?
H26A C26 H26B 109.5 . . ?
H26A C26 H26C 109.5 . . ?
H26B C26 H26C 109.5 . . ?
C25 C27 H27A 109.5 . . ?
C25 C27 H27B 109.5 . . ?
C25 C27 H27C 109.5 . . ?
H27A C27 H27B 109.5 . . ?
H27A C27 H27C 109.5 . . ?
H27B C27 H27C 109.5 . . ?
C29 C28 N2 120.0(3) . . ?
C29 C28 C33 121.3(3) . . ?
C33 C28 N2 118.6(3) . . ?
C28 C29 C34 122.9(3) . . ?
C30 C29 C28 118.6(4) . . ?
C30 C29 C34 118.5(3) . . ?
C29 C30 H30 119.5 . . ?
C31 C30 C29 121.0(4) . . ?
C31 C30 H30 119.5 . . ?
C30 C31 H31 120.0 . . ?
C30 C31 C32 120.0(4) . . ?
C32 C31 H31 120.0 . . ?
C31 C32 H32 119.4 . . ?
C31 C32 C33 121.3(4) . . ?
C33 C32 H32 119.4 . . ?
C28 C33 C37 122.3(3) . . ?
C32 C33 C28 117.9(4) . . ?
C32 C33 C37 119.9(4) . . ?
C29 C34 H34 107.6 . . ?
C29 C34 C35 111.2(3) . . ?
C29 C34 C36 112.5(3) . . ?
C35 C34 H34 107.6 . . ?
C35 C34 C36 110.3(3) . . ?
C36 C34 H34 107.6 . . ?
C34 C35 H35A 109.5 . . ?
C34 C35 H35B 109.5 . . ?
C34 C35 H35C 109.5 . . ?
H35A C35 H35B 109.5 . . ?
H35A C35 H35C 109.5 . . ?
H35B C35 H35C 109.5 . . ?
C34 C36 H36A 109.5 . . ?
C34 C36 H36B 109.5 . . ?
C34 C36 H36C 109.5 . . ?
H36A C36 H36B 109.5 . . ?
H36A C36 H36C 109.5 . . ?
H36B C36 H36C 109.5 . . ?
C33 C37 H37 107.8 . . ?
C33 C37 C38 111.2(3) . . ?
C33 C37 C39 111.1(3) . . ?
C38 C37 H37 107.8 . . ?
C39 C37 H37 107.8 . . ?
C39 C37 C38 111.1(3) . . ?
C37 C38 H38A 109.5 . . ?
C37 C38 H38B 109.5 . . ?
C37 C38 H38C 109.5 . . ?
H38A C38 H38B 109.5 . . ?
H38A C38 H38C 109.5 . . ?
H38B C38 H38C 109.5 . . ?
C37 C39 H39A 109.5 . . ?
C37 C39 H39B 109.5 . . ?
C37 C39 H39C 109.5 . . ?
H39A C39 H39B 109.5 . . ?
H39A C39 H39C 109.5 . . ?
H39B C39 H39C 109.5 . . ?
N3 C40 Fe2 121.5(3) . . ?
N3 C40 C44 127.6(4) . . ?
C41 C40 Fe2 70.8(2) . . ?
C41 C40 N3 124.8(3) . . ?
C41 C40 C44 107.6(3) . . ?
C44 C40 Fe2 70.7(2) . . ?
Fe2 C41 H41 126.7 . . ?
C40 C41 Fe2 67.9(2) . . ?
C40 C41 H41 126.0 . . ?
C40 C41 C42 108.0(3) . . ?
C42 C41 Fe2 71.0(2) . . ?
C42 C41 H41 126.0 . . ?
Fe2 C42 H42 127.6 . . ?
C41 C42 Fe2 68.5(2) . . ?
C41 C42 H42 125.9 . . ?
C43 C42 Fe2 69.5(2) . . ?
C43 C42 C41 108.1(4) . . ?
C43 C42 H42 125.9 . . ?
Fe2 C43 H43 126.3 . . ?
C42 C43 Fe2 70.4(2) . . ?
C42 C43 H43 125.8 . . ?
C42 C43 C44 108.5(3) . . ?
C44 C43 Fe2 69.1(2) . . ?
C44 C43 H43 125.8 . . ?
Fe2 C44 H44 127.2 . . ?
C40 C44 Fe2 67.7(2) . . ?
C40 C44 H44 126.1 . . ?
C43 C44 Fe2 70.5(2) . . ?
C43 C44 C40 107.8(4) . . ?
C43 C44 H44 126.1 . . ?
N4 C45 Fe2 126.1(3) . . ?
C46 C45 Fe2 70.1(2) . . ?
C46 C45 N4 126.9(3) . . ?
C49 C45 Fe2 69.9(2) . . ?
C49 C45 N4 125.8(3) . . ?
C49 C45 C46 107.3(3) . . ?
Fe2 C46 H46 126.9 . . ?
C45 C46 Fe2 68.4(2) . . ?
C45 C46 H46 126.1 . . ?
C47 C46 Fe2 70.1(2) . . ?
C47 C46 C45 107.7(3) . . ?
C47 C46 H46 126.1 . . ?
Fe2 C47 H47 126.6 . . ?
C46 C47 Fe2 68.9(2) . . ?
C46 C47 H47 125.8 . . ?
C48 C47 Fe2 70.2(2) . . ?
C48 C47 C46 108.4(4) . . ?
C48 C47 H47 125.8 . . ?
Fe2 C48 H48 127.7 . . ?
C47 C48 Fe2 69.3(2) . . ?
C47 C48 H48 126.1 . . ?
C49 C48 Fe2 68.4(2) . . ?
C49 C48 C47 107.9(4) . . ?
C49 C48 H48 126.1 . . ?
Fe2 C49 H49 126.3 . . ?
C45 C49 Fe2 68.6(2) . . ?
C45 C49 H49 125.6 . . ?
C48 C49 Fe2 71.0(2) . . ?
C48 C49 C45 108.7(4) . . ?
C48 C49 H49 125.6 . . ?
C51 C50 N3 120.6(3) . . ?
C51 C50 C55 121.4(3) . . ?
C55 C50 N3 117.9(3) . . ?
C50 C51 C56 122.4(4) . . ?
C52 C51 C50 118.3(4) . . ?
C52 C51 C56 119.4(4) . . ?
C51 C52 H52 119.3 . . ?
C53 C52 C51 121.4(4) . . ?
C53 C52 H52 119.3 . . ?
C52 C53 H53 120.1 . . ?
C54 C53 C52 119.8(4) . . ?
C54 C53 H53 120.1 . . ?
C53 C54 H54 119.7 . . ?
C53 C54 C55 120.7(4) . . ?
C55 C54 H54 119.7 . . ?
C50 C55 C59 122.1(3) . . ?
C54 C55 C50 118.4(4) . . ?
C54 C55 C59 119.5(4) . . ?
C51 C56 H56 107.7 . . ?
C51 C56 C57 111.1(4) . . ?
C51 C56 C58 111.0(4) . . ?
C57 C56 H56 107.7 . . ?
C57 C56 C58 111.3(4) . . ?
C58 C56 H56 107.7 . . ?
C56 C57 H57A 109.5 . . ?
C56 C57 H57B 109.5 . . ?
C56 C57 H57C 109.5 . . ?
H57A C57 H57B 109.5 . . ?
H57A C57 H57C 109.5 . . ?
H57B C57 H57C 109.5 . . ?
C56 C58 H58A 109.5 . . ?
C56 C58 H58B 109.5 . . ?
C56 C58 H58C 109.5 . . ?
H58A C58 H58B 109.5 . . ?
H58A C58 H58C 109.5 . . ?
H58B C58 H58C 109.5 . . ?
C55 C59 H59 107.7 . . ?
C55 C59 C60 110.2(3) . . ?
C55 C59 C61 111.9(3) . . ?
C60 C59 H59 107.7 . . ?
C61 C59 H59 107.7 . . ?
C61 C59 C60 111.5(4) . . ?
C59 C60 H60A 109.5 . . ?
C59 C60 H60B 109.5 . . ?
C59 C60 H60C 109.5 . . ?
H60A C60 H60B 109.5 . . ?
H60A C60 H60C 109.5 . . ?
H60B C60 H60C 109.5 . . ?
C59 C61 H61A 109.5 . . ?
C59 C61 H61B 109.5 . . ?
C59 C61 H61C 109.5 . . ?
H61A C61 H61B 109.5 . . ?
H61A C61 H61C 109.5 . . ?
H61B C61 H61C 109.5 . . ?
C63 C62 N4 118.3(3) . . ?
C67 C62 N4 120.8(3) . . ?
C67 C62 C63 120.7(3) . . ?
C62 C63 C68 123.7(3) . . ?
C64 C63 C62 117.8(4) . . ?
C64 C63 C68 118.6(3) . . ?
C63 C64 H64 119.0 . . ?
C65 C64 C63 121.9(4) . . ?
C65 C64 H64 119.0 . . ?
C64 C65 H65 120.2 . . ?
C64 C65 C66 119.7(4) . . ?
C66 C65 H65 120.2 . . ?
C65 C66 H66 119.3 . . ?
C65 C66 C67 121.4(4) . . ?
C67 C66 H66 119.3 . . ?
C62 C67 C71 124.8(3) . . ?
C66 C67 C62 118.4(4) . . ?
C66 C67 C71 116.7(3) . . ?
C63 C68 H68 108.3 . . ?
C63 C68 C69 111.4(3) . . ?
C63 C68 C70 109.9(4) . . ?
C69 C68 H68 108.3 . . ?
C69 C68 C70 110.6(4) . . ?
C70 C68 H68 108.3 . . ?
C68 C69 H69A 109.5 . . ?
C68 C69 H69B 109.5 . . ?
C68 C69 H69C 109.5 . . ?
H69A C69 H69B 109.5 . . ?
H69A C69 H69C 109.5 . . ?
H69B C69 H69C 109.5 . . ?
C68 C70 H70A 109.5 . . ?
C68 C70 H70B 109.5 . . ?
C68 C70 H70C 109.5 . . ?
H70A C70 H70B 109.5 . . ?
H70A C70 H70C 109.5 . . ?
H70B C70 H70C 109.5 . . ?
C67 C71 H71 108.2 . . ?
C67 C71 C72 111.1(3) . . ?
C67 C71 C73 111.7(3) . . ?
C72 C71 H71 108.2 . . ?
C72 C71 C73 109.4(3) . . ?
C73 C71 H71 108.2 . . ?
C71 C72 H72A 109.5 . . ?
C71 C72 H72B 109.5 . . ?
C71 C72 H72C 109.5 . . ?
H72A C72 H72B 109.5 . . ?
H72A C72 H72C 109.5 . . ?
H72B C72 H72C 109.5 . . ?
C71 C73 H73A 109.5 . . ?
C71 C73 H73B 109.5 . . ?
C71 C73 H73C 109.5 . . ?
H73A C73 H73B 109.5 . . ?
H73A C73 H73C 109.5 . . ?
H73B C73 H73C 109.5 . . ?
C75 C74 H74 119.6 . . ?
C75 C74 C79 120.8(7) . . ?
C79 C74 H74 119.6 . . ?
C74 C75 H75 120.4 . . ?
C74 C75 C76 119.1(7) . . ?
C76 C75 H75 120.4 . . ?
C75 C76 H76 118.9 . . ?
C75 C76 C77 122.2(6) . . ?
C77 C76 H76 118.9 . . ?
C76 C77 H77 121.2 . . ?
C76 C77 C78 117.7(7) . . ?
C78 C77 H77 121.2 . . ?
C77 C78 H78 120.7 . . ?
C79 C78 C77 118.6(7) . . ?
C79 C78 H78 120.7 . . ?
C74 C79 H79 119.2 . . ?
C78 C79 C74 121.5(6) . . ?
C78 C79 H79 119.2 . . ?
C81 C80 H80 118.9 . . ?
C82 C80 H80 118.9 3_566 . ?
C82 C80 C81 122.2(8) 3_566 . ?
C80 C81 H81 120.2 . . ?
C80 C81 C82 119.6(7) . . ?
C82 C81 H81 120.2 . . ?
C80 C82 C81 118.2(9) 3_566 . ?
C80 C82 H82 120.9 3_566 . ?
C81 C82 H82 120.9 . . ?

loop_
_geom_bond_atom_site_label_1
_geom_bond_atom_site_label_2
_geom_bond_distance
_geom_bond_site_symmetry_2
_geom_bond_publ_flag
Fe1 C6 1.992(4) . ?
Fe1 C7 2.027(4) . ?
Fe1 C8 2.064(4) . ?
Fe1 C9 2.058(4) . ?
Fe1 C10 2.038(4) . ?
Fe1 C11 1.999(4) . ?
Fe1 C12 2.034(4) . ?
Fe1 C13 2.064(4) . ?
Fe1 C14 2.075(4) . ?
Fe1 C15 2.036(4) . ?
Si1 N1 1.709(3) . ?
Si1 C1 1.961(5) . ?
Si1 O2 1.725(3) . ?
Si1 N2 1.717(3) . ?
O1 C1 1.246(6) . ?
N1 C6 1.436(5) . ?
N1 C16 1.464(5) . ?
C1 C2 1.398(7) . ?
Fe2 C40 2.000(4) . ?
Fe2 C41 2.038(4) . ?
Fe2 C42 2.071(4) . ?
Fe2 C43 2.059(4) . ?
Fe2 C44 2.040(4) . ?
Fe2 C45 2.008(4) . ?
Fe2 C46 2.031(4) . ?
Fe2 C47 2.048(4) . ?
Fe2 C48 2.060(4) . ?
Fe2 C49 2.025(4) . ?
Si2 C2 1.894(5) . ?
Si2 N3 1.720(3) . ?
Si2 C3 2.336(4) . ?
Si2 N4 1.715(3) . ?
Si2 C4 2.017(5) . ?
O2 C3 1.378(5) . ?
N2 C11 1.424(5) . ?
N2 C28 1.446(5) . ?
C2 C3 1.379(6) . ?
O3 C5 1.152(7) . ?
N3 C40 1.427(5) . ?
N3 C50 1.452(5) . ?
C3 C4 1.396(7) . ?
N4 C45 1.440(5) . ?
N4 C62 1.468(5) . ?
C4 C5 1.286(7) . ?
C6 C7 1.430(5) . ?
C6 C10 1.430(5) . ?
C7 H7 0.9500 . ?
C7 C8 1.408(6) . ?
C8 H8 0.9500 . ?
C8 C9 1.428(6) . ?
C9 H9 0.9500 . ?
C9 C10 1.426(5) . ?
C10 H10 0.9500 . ?
C11 C12 1.434(5) . ?
C11 C15 1.418(5) . ?
C12 H12 0.9500 . ?
C12 C13 1.412(6) . ?
C13 H13 0.9500 . ?
C13 C14 1.415(6) . ?
C14 H14 0.9500 . ?
C14 C15 1.436(5) . ?
C15 H15 0.9500 . ?
C16 C17 1.406(5) . ?
C16 C21 1.407(6) . ?
C17 C18 1.395(6) . ?
C17 C22 1.524(6) . ?
C18 H18 0.9500 . ?
C18 C19 1.368(7) . ?
C19 H19 0.9500 . ?
C19 C20 1.381(7) . ?
C20 H20 0.9500 . ?
C20 C21 1.394(6) . ?
C21 C25 1.518(6) . ?
C22 H22 1.0000 . ?
C22 C23 1.532(6) . ?
C22 C24 1.536(6) . ?
C23 H23A 0.9800 . ?
C23 H23B 0.9800 . ?
C23 H23C 0.9800 . ?
C24 H24A 0.9800 . ?
C24 H24B 0.9800 . ?
C24 H24C 0.9800 . ?
C25 H25 1.0000 . ?
C25 C26 1.539(6) . ?
C25 C27 1.529(6) . ?
C26 H26A 0.9800 . ?
C26 H26B 0.9800 . ?
C26 H26C 0.9800 . ?
C27 H27A 0.9800 . ?
C27 H27B 0.9800 . ?
C27 H27C 0.9800 . ?
C28 C29 1.398(5) . ?
C28 C33 1.408(5) . ?
C29 C30 1.396(5) . ?
C29 C34 1.522(5) . ?
C30 H30 0.9500 . ?
C30 C31 1.379(6) . ?
C31 H31 0.9500 . ?
C31 C32 1.381(6) . ?
C32 H32 0.9500 . ?
C32 C33 1.397(6) . ?
C33 C37 1.519(6) . ?
C34 H34 1.0000 . ?
C34 C35 1.527(6) . ?
C34 C36 1.534(6) . ?
C35 H35A 0.9800 . ?
C35 H35B 0.9800 . ?
C35 H35C 0.9800 . ?
C36 H36A 0.9800 . ?
C36 H36B 0.9800 . ?
C36 H36C 0.9800 . ?
C37 H37 1.0000 . ?
C37 C38 1.528(5) . ?
C37 C39 1.526(6) . ?
C38 H38A 0.9800 . ?
C38 H38B 0.9800 . ?
C38 H38C 0.9800 . ?
C39 H39A 0.9800 . ?
C39 H39B 0.9800 . ?
C39 H39C 0.9800 . ?
C40 C41 1.424(5) . ?
C40 C44 1.434(5) . ?
C41 H41 0.9500 . ?
C41 C42 1.424(6) . ?
C42 H42 0.9500 . ?
C42 C43 1.415(6) . ?
C43 H43 0.9500 . ?
C43 C44 1.417(6) . ?
C44 H44 0.9500 . ?
C45 C46 1.432(5) . ?
C45 C49 1.429(5) . ?
C46 H46 0.9500 . ?
C46 C47 1.428(6) . ?
C47 H47 0.9500 . ?
C47 C48 1.420(6) . ?
C48 H48 0.9500 . ?
C48 C49 1.416(6) . ?
C49 H49 0.9500 . ?
C50 C51 1.396(5) . ?
C50 C55 1.403(5) . ?
C51 C52 1.387(6) . ?
C51 C56 1.517(6) . ?
C52 H52 0.9500 . ?
C52 C53 1.384(6) . ?
C53 H53 0.9500 . ?
C53 C54 1.383(6) . ?
C54 H54 0.9500 . ?
C54 C55 1.397(6) . ?
C55 C59 1.508(5) . ?
C56 H56 1.0000 . ?
C56 C57 1.530(6) . ?
C56 C58 1.545(7) . ?
C57 H57A 0.9800 . ?
C57 H57B 0.9800 . ?
C57 H57C 0.9800 . ?
C58 H58A 0.9800 . ?
C58 H58B 0.9800 . ?
C58 H58C 0.9800 . ?
C59 H59 1.0000 . ?
C59 C60 1.526(6) . ?
C59 C61 1.522(6) . ?
C60 H60A 0.9800 . ?
C60 H60B 0.9800 . ?
C60 H60C 0.9800 . ?
C61 H61A 0.9800 . ?
C61 H61B 0.9800 . ?
C61 H61C 0.9800 . ?
C62 C63 1.419(5) . ?
C62 C67 1.403(5) . ?
C63 C64 1.400(5) . ?
C63 C68 1.512(5) . ?
C64 H64 0.9500 . ?
C64 C65 1.371(6) . ?
C65 H65 0.9500 . ?
C65 C66 1.378(6) . ?
C66 H66 0.9500 . ?
C66 C67 1.401(5) . ?
C67 C71 1.514(5) . ?
C68 H68 1.0000 . ?
C68 C69 1.529(6) . ?
C68 C70 1.536(6) . ?
C69 H69A 0.9800 . ?
C69 H69B 0.9800 . ?
C69 H69C 0.9800 . ?
C70 H70A 0.9800 . ?
C70 H70B 0.9800 . ?
C70 H70C 0.9800 . ?
C71 H71 1.0000 . ?
C71 C72 1.529(5) . ?
C71 C73 1.536(6) . ?
C72 H72A 0.9800 . ?
C72 H72B 0.9800 . ?
C72 H72C 0.9800 . ?
C73 H73A 0.9800 . ?
C73 H73B 0.9800 . ?
C73 H73C 0.9800 . ?
C74 H74 0.9500 . ?
C74 C75 1.333(10) . ?
C74 C79 1.368(8) . ?
C75 H75 0.9500 . ?
C75 C76 1.345(12) . ?
C76 H76 0.9500 . ?
C76 C77 1.382(12) . ?
C77 H77 0.9500 . ?
C77 C78 1.404(10) . ?
C78 H78 0.9500 . ?
C78 C79 1.340(8) . ?
C79 H79 0.9500 . ?
C80 H80 0.9500 . ?
C80 C81 1.381(10) . ?
C80 C82 1.365(10) 3_566 ?
C81 H81 0.9500 . ?
C81 C82 1.388(11) . ?
C82 C80 1.365(10) 3_566 ?
C82 H82 0.9500 . ?
